data_4103770
loop_
_publ_author_name
'Jian Dong'
'Kyril M. Solntsev'
'Laren M. Tolbert'

_publ_section_title
;
 Activation and Tuning of Green Fluorescent Protein Chromophore Emission
 by Alkyl Substituent-Mediated Crystal Packing
;
_journal_name_full 'Journal of the American Chemical Society'
_journal_page_first 662
_journal_page_last 670
_journal_paper_doi 10.1021/ja806962e
_journal_volume 131
_journal_year 2009
_chemical_formula_sum 'C18 H24 N2 O2'
_chemical_formula_weight 300.39
_chemical_name_systematic
; 
 ? 
;
_space_group_IT_number 2
_symmetry_cell_setting triclinic
_symmetry_space_group_name_Hall '-P 1'
_symmetry_space_group_name_H-M 'P -1'
_atom_sites_solution_hydrogens geom
_atom_sites_solution_primary direct
_atom_sites_solution_secondary difmap
_audit_creation_method SHELXL-97
_cell_angle_alpha 88.216(3)
_cell_angle_beta 79.002(2)
_cell_angle_gamma 71.188(2)
_cell_formula_units_Z 2
_cell_length_a 7.4623(5)
_cell_length_b 10.0972(6)
_cell_length_c 11.7537(8)
_cell_measurement_reflns_used 2757
_cell_measurement_temperature 173(2)
_cell_measurement_theta_max 63.41
_cell_measurement_theta_min 17.42
_cell_volume 822.48(9)
_computing_cell_refinement 'Bruker SMART'
_computing_data_collection 'Bruker SMART'
_computing_data_reduction 'Bruker SAINT'
_computing_molecular_graphics 'Bruker SHELXTL'
_computing_publication_material 'Bruker SHELXTL'
_computing_structure_refinement 'SHELXL-97 (Sheldrick, 1997)'
_computing_structure_solution 'SHELXS-97 (Sheldrick, 1990)'
_diffrn_ambient_temperature 173(2)
_diffrn_measured_fraction_theta_full 0.830
_diffrn_measured_fraction_theta_max 0.830
_diffrn_measurement_device_type 'CCD area detector'
_diffrn_measurement_method 'phi and omega scans'
_diffrn_radiation_monochromator graphite
_diffrn_radiation_source 'fine-focus sealed tube'
_diffrn_radiation_type CuK\a
_diffrn_radiation_wavelength 1.54178
_diffrn_reflns_av_R_equivalents 0.0173
_diffrn_reflns_av_sigmaI/netI 0.0178
_diffrn_reflns_limit_h_max 8
_diffrn_reflns_limit_h_min -8
_diffrn_reflns_limit_k_max 11
_diffrn_reflns_limit_k_min -11
_diffrn_reflns_limit_l_max 13
_diffrn_reflns_limit_l_min -13
_diffrn_reflns_number 5807
_diffrn_reflns_theta_full 63.53
_diffrn_reflns_theta_max 63.53
_diffrn_reflns_theta_min 17.42
_exptl_absorpt_coefficient_mu 0.629
_exptl_absorpt_correction_type multi-scan
_exptl_absorpt_process_details SADABS
_exptl_crystal_colour yellow
_exptl_crystal_density_diffrn 1.213
_exptl_crystal_density_method 'not measured'
_exptl_crystal_description rod
_exptl_crystal_F_000 324
_exptl_crystal_size_max 0.33
_exptl_crystal_size_mid 0.20
_exptl_crystal_size_min 0.10
_refine_diff_density_max 0.156
_refine_diff_density_min -0.157
_refine_diff_density_rms 0.026
_refine_ls_extinction_method none
_refine_ls_goodness_of_fit_ref 1.032
_refine_ls_hydrogen_treatment constr
_refine_ls_matrix_type full
_refine_ls_number_parameters 202
_refine_ls_number_reflns 2247
_refine_ls_number_restraints 0
_refine_ls_restrained_S_all 1.032
_refine_ls_R_factor_all 0.0396
_refine_ls_R_factor_gt 0.0353
_refine_ls_shift/su_max 0.000
_refine_ls_shift/su_mean 0.000
_refine_ls_structure_factor_coef Fsqd
_refine_ls_weighting_details 'calc w=1/[\s^2^(Fo^2^)+(0.0700P)^2^+0.1000P] where P=(Fo^2^+2Fc^2^)/3'
_refine_ls_weighting_scheme calc
_refine_ls_wR_factor_gt 0.1029
_refine_ls_wR_factor_ref 0.1077
_reflns_number_gt 2004
_reflns_number_total 2247
_reflns_threshold_expression >2sigma(I)
_cod_data_source_file ja806962e_si_004.cif
_cod_data_source_block hexobdi2_0m
_cod_database_code 4103770

loop_
_symmetry_equiv_pos_as_xyz
'x, y, z'
'-x, -y, -z'

loop_
_atom_site_label
_atom_site_type_symbol
_atom_site_fract_x
_atom_site_fract_y
_atom_site_fract_z
_atom_site_U_iso_or_equiv
_atom_site_adp_type
_atom_site_occupancy
_atom_site_symmetry_multiplicity
_atom_site_calc_flag
_atom_site_refinement_flags
C1 C 0.48572(17) 0.70675(14) 0.37087(10) 0.0302(3) Uani 1 1 d .
C2 C 0.46694(18) 0.82202(14) 0.30047(11) 0.0328(3) Uani 1 1 d .
H2 H 0.5422 0.8791 0.3029 0.039 Uiso 1 1 calc R
C3 C 0.33585(18) 0.85121(13) 0.22702(11) 0.0316(3) Uani 1 1 d .
H3 H 0.3240 0.9287 0.1806 0.038 Uiso 1 1 calc R
C4 C 0.22059(16) 0.76772(13) 0.22047(10) 0.0290(3) Uani 1 1 d .
C5 C 0.24364(17) 0.65010(13) 0.29126(10) 0.0301(3) Uani 1 1 d .
H5 H 0.1703 0.5918 0.2880 0.036 Uiso 1 1 calc R
C6 C 0.37342(17) 0.62064(13) 0.36520(10) 0.0305(3) Uani 1 1 d .
H6 H 0.3864 0.5431 0.4116 0.037 Uiso 1 1 calc R
C7 C 0.71503(18) 0.76480(15) 0.45788(12) 0.0344(3) Uani 1 1 d .
H7A H 0.6267 0.8587 0.4778 0.041 Uiso 1 1 calc R
H7B H 0.7982 0.7672 0.3841 0.041 Uiso 1 1 calc R
C8 C 0.83521(19) 0.71615(15) 0.55006(12) 0.0361(3) Uani 1 1 d .
H8A H 0.9289 0.6245 0.5279 0.043 Uiso 1 1 calc R
H8B H 0.7530 0.7085 0.6229 0.043 Uiso 1 1 calc R
C9 C 0.93919(18) 0.82012(14) 0.56523(11) 0.0345(3) Uani 1 1 d .
H9A H 1.0164 0.8297 0.4910 0.041 Uiso 1 1 calc R
H9B H 0.8437 0.9109 0.5881 0.041 Uiso 1 1 calc R
C10 C 1.06943(18) 0.77896(15) 0.65457(11) 0.0355(3) Uani 1 1 d .
H10A H 0.9911 0.7774 0.7303 0.043 Uiso 1 1 calc R
H10B H 1.1588 0.6852 0.6354 0.043 Uiso 1 1 calc R
C11 C 1.18303(19) 0.87858(15) 0.66018(12) 0.0376(3) Uani 1 1 d .
H11A H 1.0937 0.9730 0.6757 0.045 Uiso 1 1 calc R
H11B H 1.2654 0.8769 0.5853 0.045 Uiso 1 1 calc R
C12 C 1.3067(2) 0.84242(17) 0.75262(14) 0.0477(4) Uani 1 1 d .
H12A H 1.2255 0.8494 0.8276 0.072 Uiso 1 1 calc R
H12B H 1.3785 0.9064 0.7503 0.072 Uiso 1 1 calc R
H12C H 1.3944 0.7486 0.7385 0.072 Uiso 1 1 calc R
C13 C 0.08491(17) 0.80979(13) 0.14204(10) 0.0304(3) Uani 1 1 d .
H13 H 0.0811 0.8931 0.1050 0.036 Uiso 1 1 calc R
C14 C -0.03634(16) 0.74723(13) 0.11450(10) 0.0295(3) Uani 1 1 d .
C15 C -0.16084(18) 0.80536(15) 0.02831(11) 0.0339(3) Uani 1 1 d .
C16 C -0.18663(16) 0.60156(14) 0.09697(10) 0.0308(3) Uani 1 1 d .
C17 C -0.3823(2) 0.71376(18) -0.05655(13) 0.0475(4) Uani 1 1 d .
H17A H -0.4113 0.8030 -0.0924 0.071 Uiso 1 1 calc R
H17B H -0.4991 0.7027 -0.0132 0.071 Uiso 1 1 calc R
H17C H -0.3244 0.6406 -0.1153 0.071 Uiso 1 1 calc R
C18 C -0.26202(19) 0.48210(15) 0.11089(12) 0.0398(4) Uani 1 1 d .
H18A H -0.1939 0.4155 0.1607 0.060 Uiso 1 1 calc R
H18B H -0.2441 0.4382 0.0364 0.060 Uiso 1 1 calc R
H18C H -0.3970 0.5151 0.1446 0.060 Uiso 1 1 calc R
N1 N -0.06258(14) 0.62038(11) 0.15308(9) 0.0305(3) Uani 1 1 d .
N2 N -0.24955(15) 0.70606(12) 0.02083(9) 0.0336(3) Uani 1 1 d .
O1 O 0.60787(12) 0.67149(10) 0.44794(8) 0.0353(3) Uani 1 1 d .
O2 O -0.18485(15) 0.91199(11) -0.02641(9) 0.0500(3) Uani 1 1 d .

loop_
_atom_site_aniso_label
_atom_site_aniso_U_11
_atom_site_aniso_U_22
_atom_site_aniso_U_33
_atom_site_aniso_U_23
_atom_site_aniso_U_13
_atom_site_aniso_U_12
C1 0.0291(6) 0.0352(7) 0.0277(6) 0.0013(5) -0.0105(5) -0.0093(5)
C2 0.0339(6) 0.0349(7) 0.0358(7) 0.0034(5) -0.0140(5) -0.0157(5)
C3 0.0365(6) 0.0319(7) 0.0312(6) 0.0061(5) -0.0139(5) -0.0136(5)
C4 0.0291(6) 0.0318(6) 0.0275(6) 0.0002(5) -0.0087(5) -0.0096(5)
C5 0.0307(6) 0.0327(7) 0.0308(6) 0.0014(5) -0.0092(5) -0.0137(5)
C6 0.0339(6) 0.0313(6) 0.0289(6) 0.0056(5) -0.0107(5) -0.0115(5)
C7 0.0339(6) 0.0383(7) 0.0370(7) 0.0039(6) -0.0149(5) -0.0153(5)
C8 0.0358(6) 0.0419(7) 0.0347(7) 0.0040(6) -0.0161(5) -0.0132(6)
C9 0.0345(6) 0.0371(7) 0.0337(7) 0.0004(5) -0.0148(5) -0.0092(5)
C10 0.0352(6) 0.0418(7) 0.0335(7) 0.0042(6) -0.0159(5) -0.0129(6)
C11 0.0400(7) 0.0393(7) 0.0380(7) 0.0043(6) -0.0167(6) -0.0140(6)
C12 0.0527(8) 0.0509(9) 0.0565(9) 0.0122(7) -0.0319(7) -0.0287(7)
C13 0.0337(6) 0.0305(6) 0.0297(6) 0.0036(5) -0.0107(5) -0.0116(5)
C14 0.0310(6) 0.0344(7) 0.0267(6) 0.0036(5) -0.0104(5) -0.0127(5)
C15 0.0370(6) 0.0397(7) 0.0316(6) 0.0072(6) -0.0141(5) -0.0177(5)
C16 0.0303(6) 0.0364(7) 0.0280(6) 0.0014(5) -0.0059(5) -0.0136(5)
C17 0.0502(8) 0.0667(10) 0.0428(8) 0.0110(7) -0.0269(7) -0.0327(7)
C18 0.0407(7) 0.0425(8) 0.0430(7) 0.0030(6) -0.0081(6) -0.0227(6)
N1 0.0320(5) 0.0338(6) 0.0299(5) 0.0037(4) -0.0101(4) -0.0139(4)
N2 0.0356(5) 0.0442(7) 0.0301(5) 0.0058(5) -0.0160(4) -0.0203(5)
O1 0.0381(5) 0.0399(5) 0.0369(5) 0.0097(4) -0.0217(4) -0.0172(4)
O2 0.0625(6) 0.0516(6) 0.0556(6) 0.0245(5) -0.0372(5) -0.0325(5)

loop_
_atom_type_symbol
_atom_type_description
_atom_type_scat_dispersion_real
_atom_type_scat_dispersion_imag
_atom_type_scat_source
C C 0.0181 0.0091 'International Tables Vol C Tables 4.2.6.8 and 6.1.1.4'
H H 0.0000 0.0000 'International Tables Vol C Tables 4.2.6.8 and 6.1.1.4'
N N 0.0311 0.0180 'International Tables Vol C Tables 4.2.6.8 and 6.1.1.4'
O O 0.0492 0.0322 'International Tables Vol C Tables 4.2.6.8 and 6.1.1.4'

loop_
_geom_angle_atom_site_label_1
_geom_angle_atom_site_label_2
_geom_angle_atom_site_label_3
_geom_angle
O1 C1 C2 123.88(12)
O1 C1 C6 116.57(11)
C2 C1 C6 119.55(11)
C3 C2 C1 119.68(12)
C3 C2 H2 120.2
C1 C2 H2 120.2
C2 C3 C4 121.93(11)
C2 C3 H3 119.0
C4 C3 H3 119.0
C3 C4 C5 117.58(11)
C3 C4 C13 117.28(11)
C5 C4 C13 125.14(11)
C6 C5 C4 120.84(12)
C6 C5 H5 119.6
C4 C5 H5 119.6
C5 C6 C1 120.40(11)
C5 C6 H6 119.8
C1 C6 H6 119.8
O1 C7 C8 110.01(11)
O1 C7 H7A 109.7
C8 C7 H7A 109.7
O1 C7 H7B 109.7
C8 C7 H7B 109.7
H7A C7 H7B 108.2
C7 C8 C9 109.76(11)
C7 C8 H8A 109.7
C9 C8 H8A 109.7
C7 C8 H8B 109.7
C9 C8 H8B 109.7
H8A C8 H8B 108.2
C10 C9 C8 114.15(11)
C10 C9 H9A 108.7
C8 C9 H9A 108.7
C10 C9 H9B 108.7
C8 C9 H9B 108.7
H9A C9 H9B 107.6
C11 C10 C9 112.62(11)
C11 C10 H10A 109.1
C9 C10 H10A 109.1
C11 C10 H10B 109.1
C9 C10 H10B 109.1
H10A C10 H10B 107.8
C10 C11 C12 113.14(11)
C10 C11 H11A 109.0
C12 C11 H11A 109.0
C10 C11 H11B 109.0
C12 C11 H11B 109.0
H11A C11 H11B 107.8
C11 C12 H12A 109.5
C11 C12 H12B 109.5
H12A C12 H12B 109.5
C11 C12 H12C 109.5
H12A C12 H12C 109.5
H12B C12 H12C 109.5
C14 C13 C4 130.23(12)
C14 C13 H13 114.9
C4 C13 H13 114.9
C13 C14 N1 128.96(11)
C13 C14 C15 122.07(12)
N1 C14 C15 108.91(10)
O2 C15 N2 125.45(11)
O2 C15 C14 131.46(12)
N2 C15 C14 103.09(11)
N1 C16 N2 114.30(11)
N1 C16 C18 125.06(11)
N2 C16 C18 120.63(11)
N2 C17 H17A 109.5
N2 C17 H17B 109.5
H17A C17 H17B 109.5
N2 C17 H17C 109.5
H17A C17 H17C 109.5
H17B C17 H17C 109.5
C16 C18 H18A 109.5
C16 C18 H18B 109.5
H18A C18 H18B 109.5
C16 C18 H18C 109.5
H18A C18 H18C 109.5
H18B C18 H18C 109.5
C16 N1 C14 105.53(10)
C15 N2 C16 108.16(10)
C15 N2 C17 124.04(11)
C16 N2 C17 127.79(12)
C1 O1 C7 116.24(10)

loop_
_geom_bond_atom_site_label_1
_geom_bond_atom_site_label_2
_geom_bond_distance
C1 O1 1.3652(15)
C1 C2 1.3922(19)
C1 C6 1.3991(19)
C2 C3 1.3818(18)
C2 H2 0.9300
C3 C4 1.3976(19)
C3 H3 0.9300
C4 C5 1.4120(18)
C4 C13 1.4525(17)
C5 C6 1.3787(18)
C5 H5 0.9300
C6 H6 0.9300
C7 O1 1.4385(17)
C7 C8 1.5077(18)
C7 H7A 0.9700
C7 H7B 0.9700
C8 C9 1.525(2)
C8 H8A 0.9700
C8 H8B 0.9700
C9 C10 1.5237(17)
C9 H9A 0.9700
C9 H9B 0.9700
C10 C11 1.520(2)
C10 H10A 0.9700
C10 H10B 0.9700
C11 C12 1.5188(19)
C11 H11A 0.9700
C11 H11B 0.9700
C12 H12A 0.9600
C12 H12B 0.9600
C12 H12C 0.9600
C13 C14 1.3475(19)
C13 H13 0.9300
C14 N1 1.4058(17)
C14 C15 1.4847(17)
C15 O2 1.2172(17)
C15 N2 1.3809(19)
C16 N1 1.2969(17)
C16 N2 1.3844(17)
C16 C18 1.4794(19)
C17 N2 1.4508(17)
C17 H17A 0.9600
C17 H17B 0.9600
C17 H17C 0.9600
C18 H18A 0.9600
C18 H18B 0.9600
C18 H18C 0.9600

loop_
_geom_torsion_atom_site_label_1
_geom_torsion_atom_site_label_2
_geom_torsion_atom_site_label_3
_geom_torsion_atom_site_label_4
_geom_torsion
O1 C1 C2 C3 -178.45(10)
C6 C1 C2 C3 0.88(19)
C1 C2 C3 C4 -0.3(2)
C2 C3 C4 C5 -0.63(19)
C2 C3 C4 C13 178.75(10)
C3 C4 C5 C6 0.94(18)
C13 C4 C5 C6 -178.39(11)
C4 C5 C6 C1 -0.35(19)
O1 C1 C6 C5 178.80(10)
C2 C1 C6 C5 -0.58(19)
O1 C7 C8 C9 -176.66(10)
C7 C8 C9 C10 -178.50(10)
C8 C9 C10 C11 175.28(11)
C9 C10 C11 C12 177.45(11)
C3 C4 C13 C14 176.74(13)
C5 C4 C13 C14 -3.9(2)
C4 C13 C14 N1 -1.4(2)
C4 C13 C14 C15 -177.98(11)
C13 C14 C15 O2 -3.2(2)
N1 C14 C15 O2 179.63(14)
C13 C14 C15 N2 176.12(11)
N1 C14 C15 N2 -1.07(14)
N2 C16 N1 C14 0.28(14)
C18 C16 N1 C14 -178.76(12)
C13 C14 N1 C16 -176.43(13)
C15 C14 N1 C16 0.51(13)
O2 C15 N2 C16 -179.45(13)
C14 C15 N2 C16 1.19(14)
O2 C15 N2 C17 1.5(2)
C14 C15 N2 C17 -177.84(11)
N1 C16 N2 C15 -1.01(15)
C18 C16 N2 C15 178.08(11)
N1 C16 N2 C17 177.98(12)
C18 C16 N2 C17 -2.9(2)
C2 C1 O1 C7 2.65(18)
C6 C1 O1 C7 -176.70(10)
C8 C7 O1 C1 177.17(9)

loop_
_cod_related_entry_id
_cod_related_entry_database
_cod_related_entry_code
1 ChemSpider 30660150
